data_1508614
loop_
_publ_author_name
'Habata, Yoichi'
'Ikeda, Mari'
'Yamada, Sachiko'
'Takahashi, Hiroki'
'Ueno, Sumiko'
'Suzuki, Takatoshi'
'Kuwahara, Shunsuke'

_publ_section_title
;
 Argentivorous molecules: structural evidence for Ag(+)-\p interactions in
 solution.
;
_journal_issue 17
_journal_name_full 'Organic letters'
_journal_page_first 4576
_journal_page_last 4579
_journal_paper_doi 10.1021/ol3019538
_journal_volume 14
_journal_year 2012
_chemical_formula_sum 'C36 H40 N8 O8'
_chemical_formula_weight 712.76
_chemical_name_systematic
; 
 ? 
;
_space_group_IT_number 2
_symmetry_cell_setting triclinic
_symmetry_space_group_name_Hall '-P 1'
_symmetry_space_group_name_H-M 'P -1'
_atom_sites_solution_hydrogens geom
_atom_sites_solution_primary direct
_atom_sites_solution_secondary difmap
_audit_creation_method SHELXL-97
_cell_angle_alpha 94.896(2)
_cell_angle_beta 110.327(2)
_cell_angle_gamma 111.728(2)
_cell_formula_units_Z 2
_cell_length_a 11.0721(9)
_cell_length_b 13.0067(11)
_cell_length_c 14.5178(12)
_cell_measurement_temperature 298
_cell_volume 1765.5(3)
_computing_cell_refinement 'Bruker SMART'
_computing_data_collection 'Bruker SMART'
_computing_data_reduction 'Bruker SAINT'
_computing_molecular_graphics 'Bruker SHELXTL'
_computing_publication_material 'Bruker SHELXTL'
_computing_structure_refinement 'SHELXL-97 (Sheldrick, 1997)'
_computing_structure_solution 'SHELXS-97 (Sheldrick, 1990)'
_diffrn_ambient_temperature 298
_diffrn_detector_area_resol_mean 8.366
_diffrn_measured_fraction_theta_full 0.982
_diffrn_measured_fraction_theta_max 0.982
_diffrn_measurement_device_type 'CCD area detector'
_diffrn_measurement_method 'phi and omega scans'
_diffrn_radiation_monochromator graphite
_diffrn_radiation_source 'fine-focus sealed tube'
_diffrn_radiation_type MoK\a
_diffrn_radiation_wavelength 0.71073
_diffrn_reflns_av_R_equivalents 0.0187
_diffrn_reflns_av_sigmaI/netI 0.0433
_diffrn_reflns_limit_h_max 14
_diffrn_reflns_limit_h_min -14
_diffrn_reflns_limit_k_max 13
_diffrn_reflns_limit_k_min -17
_diffrn_reflns_limit_l_max 19
_diffrn_reflns_limit_l_min -18
_diffrn_reflns_number 13302
_diffrn_reflns_theta_full 28.36
_diffrn_reflns_theta_max 28.36
_diffrn_reflns_theta_min 1.54
_exptl_absorpt_coefficient_mu 0.097
_exptl_absorpt_correction_T_max 0.9923
_exptl_absorpt_correction_T_min 0.9477
_exptl_absorpt_correction_type empirical
_exptl_absorpt_process_details 'SADABS, Sheldrick, 1996'
_exptl_crystal_colour yellow
_exptl_crystal_density_diffrn 1.341
_exptl_crystal_density_method 'not measured'
_exptl_crystal_description plate
_exptl_crystal_F_000 752
_exptl_crystal_size_max 0.56
_exptl_crystal_size_mid 0.25
_exptl_crystal_size_min 0.08
_refine_diff_density_max 0.232
_refine_diff_density_min -0.191
_refine_diff_density_rms 0.037
_refine_ls_extinction_method none
_refine_ls_goodness_of_fit_ref 1.015
_refine_ls_hydrogen_treatment constr
_refine_ls_matrix_type full
_refine_ls_number_parameters 469
_refine_ls_number_reflns 8672
_refine_ls_number_restraints 0
_refine_ls_restrained_S_all 1.015
_refine_ls_R_factor_all 0.1000
_refine_ls_R_factor_gt 0.0533
_refine_ls_shift/su_max 0.002
_refine_ls_shift/su_mean 0.000
_refine_ls_structure_factor_coef Fsqd
_refine_ls_weighting_details 'calc w=1/[\s^2^(Fo^2^)+(0.0630P)^2^+0.0712P] where P=(Fo^2^+2Fc^2^)/3'
_refine_ls_weighting_scheme calc
_refine_ls_wR_factor_gt 0.1217
_refine_ls_wR_factor_ref 0.1416
_reflns_number_gt 4998
_reflns_number_total 8672
_reflns_threshold_expression >2sigma(I)
_cod_data_source_file ol3019538_si_002.cif
_cod_data_source_block 5e
_cod_depositor_comments
;
The following automatic conversions were performed:

'_symmetry_cell_setting' value 'Triclinic' changed to 'triclinic'
according to /home/saulius/struct/CIF-dictionaries/cif_core.dic
dictionary named 'cif_core.dic' version 2.4.2 from 2011-04-26.

Automatic conversion script
Id: cif_fix_values 1891 2012-01-12 08:04:46Z andrius 
;
_cod_original_sg_symbol_H-M P-1
_cod_database_code 1508614

loop_
_symmetry_equiv_pos_as_xyz
'x, y, z'
'-x, -y, -z'

loop_
_atom_site_label
_atom_site_type_symbol
_atom_site_fract_x
_atom_site_fract_y
_atom_site_fract_z
_atom_site_U_iso_or_equiv
_atom_site_adp_type
_atom_site_occupancy
_atom_site_symmetry_multiplicity
_atom_site_calc_flag
_atom_site_refinement_flags
N6 N 0.31544(14) 1.01231(11) 0.99119(10) 0.0439(3) Uani 1 1 d .
N1 N 0.69471(15) 0.03847(12) 0.61164(10) 0.0488(4) Uani 1 1 d .
N2 N 0.59517(15) 0.20224(12) 0.48141(11) 0.0495(4) Uani 1 1 d .
N5 N 0.44134(14) 0.82771(12) 1.07666(10) 0.0469(4) Uani 1 1 d .
C31 C 0.29979(17) 1.16312(14) 1.09956(12) 0.0425(4) Uani 1 1 d .
C13 C 0.75030(18) 0.36008(15) 0.43124(13) 0.0475(4) Uani 1 1 d .
C36 C 0.43919(18) 1.23734(15) 1.12082(13) 0.0509(4) Uani 1 1 d .
H36 H 0.4929 1.2127 1.0954 0.061 Uiso 1 1 calc R
C34 C 0.4200(2) 1.38187(16) 1.21805(13) 0.0537(5) Uani 1 1 d .
C27 C 0.18199(18) 0.40225(16) 0.97340(14) 0.0501(4) Uani 1 1 d .
C16 C 0.88948(18) 0.42924(16) 0.30722(13) 0.0520(4) Uani 1 1 d .
C19 C 0.56492(18) 0.93911(15) 1.12579(13) 0.0507(4) Uani 1 1 d .
H19A H 0.5949 0.9526 1.1986 0.061 Uiso 1 1 calc R
H19B H 0.5374 0.9987 1.1042 0.061 Uiso 1 1 calc R
C30 C 0.22869(17) 1.04346(15) 1.03423(13) 0.0490(4) Uani 1 1 d .
H30A H 0.2016 0.9905 1.0744 0.059 Uiso 1 1 calc R
H30B H 0.1419 1.0342 0.9791 0.059 Uiso 1 1 calc R
C32 C 0.2249(2) 1.20109(16) 1.14244(14) 0.0538(5) Uani 1 1 d .
H32 H 0.1322 1.1517 1.1304 0.065 Uiso 1 1 calc R
C3 C 0.5800(2) 0.16977(16) 0.57279(13) 0.0524(5) Uani 1 1 d .
H3A H 0.4952 0.0989 0.5531 0.063 Uiso 1 1 calc R
H3B H 0.5686 0.2283 0.6103 0.063 Uiso 1 1 calc R
C18 C 0.7628(2) 0.28153(16) 0.36871(15) 0.0557(5) Uani 1 1 d .
H18 H 0.7242 0.2048 0.3690 0.067 Uiso 1 1 calc R
C21 C 0.26345(18) 0.88693(14) 0.96561(13) 0.0489(4) Uani 1 1 d .
H21A H 0.2984 0.8665 0.9175 0.059 Uiso 1 1 calc R
H21B H 0.1602 0.8528 0.9320 0.059 Uiso 1 1 calc R
C20 C 0.30583(18) 0.83514(15) 1.05385(14) 0.0505(4) Uani 1 1 d .
H20A H 0.3123 0.8806 1.1134 0.061 Uiso 1 1 calc R
H20B H 0.2315 0.7591 1.0392 0.061 Uiso 1 1 calc R
N7 N 0.09489(18) 0.28192(15) 0.91908(13) 0.0627(4) Uani 1 1 d .
C24 C 0.35449(19) 0.62533(16) 1.08222(14) 0.0503(4) Uani 1 1 d .
C35 C 0.49902(19) 1.34728(16) 1.17920(13) 0.0538(5) Uani 1 1 d .
H35 H 0.5918 1.3973 1.1920 0.065 Uiso 1 1 calc R
C23 C 0.4529(2) 0.74688(16) 1.14036(14) 0.0570(5) Uani 1 1 d .
H23A H 0.4304 0.7650 1.1968 0.068 Uiso 1 1 calc R
H23B H 0.5503 0.7552 1.1677 0.068 Uiso 1 1 calc R
C1 C 0.6094(2) -0.03893(16) 0.65640(14) 0.0560(5) Uani 1 1 d .
H1A H 0.5341 -0.0173 0.6555 0.067 Uiso 1 1 calc R
H1B H 0.6699 -0.0278 0.7268 0.067 Uiso 1 1 calc R
O6 O 0.13970(17) 0.23659(13) 0.86955(12) 0.0834(5) Uani 1 1 d .
C2 C 0.7089(2) 0.15482(16) 0.64025(13) 0.0542(5) Uani 1 1 d .
H2A H 0.7935 0.2089 0.6356 0.065 Uiso 1 1 calc R
H2B H 0.7207 0.1714 0.7101 0.065 Uiso 1 1 calc R
C22 C 0.31068(18) 1.05458(15) 0.89994(13) 0.0499(4) Uani 1 1 d .
H22A H 0.3127 1.1300 0.9104 0.060 Uiso 1 1 calc R
H22B H 0.2219 1.0044 0.8432 0.060 Uiso 1 1 calc R
C4 C 0.4577(2) 0.16467(16) 0.39503(14) 0.0566(5) Uani 1 1 d .
H4A H 0.4710 0.2087 0.3458 0.068 Uiso 1 1 calc R
H4B H 0.3927 0.1806 0.4182 0.068 Uiso 1 1 calc R
C26 C 0.2991(2) 0.46346(17) 0.95536(15) 0.0578(5) Uani 1 1 d .
H26 H 0.3202 0.4305 0.9071 0.069 Uiso 1 1 calc R
C15 C 0.87967(19) 0.50918(16) 0.36806(14) 0.0570(5) Uani 1 1 d .
H15 H 0.9199 0.5859 0.3682 0.068 Uiso 1 1 calc R
C33 C 0.2842(2) 1.30996(17) 1.20223(14) 0.0595(5) Uani 1 1 d .
H33 H 0.2333 1.3340 1.2311 0.071 Uiso 1 1 calc R
N4 N 0.96224(19) 0.46554(18) 0.23985(14) 0.0710(5) Uani 1 1 d .
C6 C 0.9095(2) 0.08716(16) 0.57732(15) 0.0544(5) Uani 1 1 d .
C29 C 0.2348(2) 0.56155(17) 1.09722(15) 0.0590(5) Uani 1 1 d .
H29 H 0.2128 0.5943 1.1450 0.071 Uiso 1 1 calc R
C9 C 1.0380(2) 0.17262(17) 0.45129(16) 0.0575(5) Uani 1 1 d .
C5 C 0.8359(2) 0.03873(18) 0.64360(15) 0.0624(5) Uani 1 1 d .
H5A H 0.8259 -0.0388 0.6416 0.075 Uiso 1 1 calc R
H5B H 0.8943 0.0835 0.7130 0.075 Uiso 1 1 calc R
N3 N 1.1028(2) 0.22093(18) 0.38296(17) 0.0744(5) Uani 1 1 d .
C17 C 0.8315(2) 0.31550(17) 0.30614(15) 0.0587(5) Uani 1 1 d .
H17 H 0.8385 0.2622 0.2638 0.070 Uiso 1 1 calc R
N8 N 0.4830(2) 1.50082(17) 1.27671(14) 0.0753(5) Uani 1 1 d .
C25 C 0.3840(2) 0.57437(17) 1.01027(15) 0.0589(5) Uani 1 1 d .
H25 H 0.4636 0.6166 0.9989 0.071 Uiso 1 1 calc R
O4 O 1.01930(18) 0.56665(15) 0.24488(13) 0.0920(5) Uani 1 1 d .
C14 C 0.80881(19) 0.47383(15) 0.42942(14) 0.0549(5) Uani 1 1 d .
H14 H 0.8002 0.5275 0.4703 0.066 Uiso 1 1 calc R
C28 C 0.1472(2) 0.44983(17) 1.04228(15) 0.0593(5) Uani 1 1 d .
H28 H 0.0660 0.4077 1.0520 0.071 Uiso 1 1 calc R
C11 C 1.0459(2) 0.17337(17) 0.61599(16) 0.0647(5) Uani 1 1 d .
H11 H 1.0948 0.2029 0.6858 0.078 Uiso 1 1 calc R
C12 C 0.6794(2) 0.32515(15) 0.50266(14) 0.0568(5) Uani 1 1 d .
H12A H 0.7523 0.3513 0.5713 0.068 Uiso 1 1 calc R
H12B H 0.6179 0.3632 0.4991 0.068 Uiso 1 1 calc R
C8 C 0.9037(2) 0.08459(18) 0.40995(16) 0.0640(5) Uani 1 1 d .
H8 H 0.8568 0.0535 0.3403 0.077 Uiso 1 1 calc R
O5 O -0.01551(17) 0.23041(14) 0.92709(14) 0.1005(6) Uani 1 1 d .
C10 C 1.1115(2) 0.21697(17) 0.55374(17) 0.0657(6) Uani 1 1 d .
H10 H 1.2035 0.2751 0.5808 0.079 Uiso 1 1 calc R
O8 O 0.58951(19) 1.56954(14) 1.27131(14) 0.0944(6) Uani 1 1 d .
O1 O 1.04099(18) 0.17502(17) 0.29291(14) 0.0954(6) Uani 1 1 d .
C7 C 0.8400(2) 0.04338(18) 0.47288(15) 0.0626(5) Uani 1 1 d .
H7 H 0.7482 -0.0152 0.4452 0.075 Uiso 1 1 calc R
O3 O 0.9594(2) 0.39245(17) 0.18089(17) 0.1255(8) Uani 1 1 d .
O7 O 0.4235(3) 1.52601(16) 1.32451(16) 0.1276(8) Uani 1 1 d .
O2 O 1.2171(2) 0.30411(18) 0.42046(16) 0.1219(8) Uani 1 1 d .

loop_
_atom_site_aniso_label
_atom_site_aniso_U_11
_atom_site_aniso_U_22
_atom_site_aniso_U_33
_atom_site_aniso_U_23
_atom_site_aniso_U_13
_atom_site_aniso_U_12
N6 0.0444(8) 0.0395(8) 0.0456(8) 0.0057(6) 0.0198(6) 0.0153(7)
N1 0.0535(9) 0.0475(9) 0.0466(8) 0.0167(7) 0.0228(7) 0.0195(7)
N2 0.0600(9) 0.0462(9) 0.0476(8) 0.0177(7) 0.0276(7) 0.0216(8)
N5 0.0482(8) 0.0441(8) 0.0499(8) 0.0118(7) 0.0241(7) 0.0177(7)
C31 0.0451(9) 0.0452(10) 0.0403(9) 0.0127(7) 0.0190(7) 0.0207(8)
C13 0.0530(10) 0.0421(10) 0.0482(10) 0.0127(8) 0.0215(8) 0.0199(9)
C36 0.0470(10) 0.0517(11) 0.0515(10) 0.0051(8) 0.0200(8) 0.0204(9)
C34 0.0700(12) 0.0466(11) 0.0398(9) 0.0066(8) 0.0174(9) 0.0258(10)
C27 0.0494(10) 0.0518(11) 0.0549(10) 0.0207(9) 0.0239(8) 0.0235(9)
C16 0.0478(10) 0.0559(12) 0.0498(10) 0.0157(9) 0.0225(8) 0.0165(9)
C19 0.0558(10) 0.0470(11) 0.0454(10) 0.0054(8) 0.0233(8) 0.0171(9)
C30 0.0424(9) 0.0457(10) 0.0566(10) 0.0074(8) 0.0236(8) 0.0144(8)
C32 0.0553(11) 0.0552(12) 0.0596(11) 0.0162(9) 0.0325(9) 0.0239(9)
C3 0.0673(12) 0.0520(11) 0.0504(10) 0.0174(8) 0.0347(9) 0.0275(10)
C18 0.0653(12) 0.0423(10) 0.0675(12) 0.0165(9) 0.0351(10) 0.0232(9)
C21 0.0457(9) 0.0420(10) 0.0508(10) 0.0020(8) 0.0186(8) 0.0133(8)
C20 0.0517(10) 0.0458(10) 0.0591(11) 0.0125(8) 0.0304(9) 0.0190(9)
N7 0.0594(10) 0.0605(11) 0.0621(10) 0.0153(8) 0.0226(8) 0.0214(9)
C24 0.0570(11) 0.0521(11) 0.0539(10) 0.0241(9) 0.0290(9) 0.0278(9)
C35 0.0505(10) 0.0490(11) 0.0487(10) 0.0070(8) 0.0131(8) 0.0155(9)
C23 0.0636(12) 0.0586(12) 0.0530(11) 0.0178(9) 0.0273(9) 0.0263(10)
C1 0.0672(12) 0.0588(12) 0.0447(10) 0.0202(9) 0.0272(9) 0.0241(10)
O6 0.0886(11) 0.0708(10) 0.0833(11) 0.0024(8) 0.0352(9) 0.0301(9)
C2 0.0654(12) 0.0489(11) 0.0439(10) 0.0104(8) 0.0237(9) 0.0191(10)
C22 0.0478(10) 0.0489(11) 0.0465(10) 0.0067(8) 0.0161(8) 0.0181(9)
C4 0.0648(12) 0.0549(12) 0.0600(11) 0.0300(9) 0.0312(10) 0.0271(10)
C26 0.0615(11) 0.0589(12) 0.0630(12) 0.0144(10) 0.0365(10) 0.0262(10)
C15 0.0597(11) 0.0430(11) 0.0612(11) 0.0150(9) 0.0265(9) 0.0125(9)
C33 0.0764(13) 0.0605(13) 0.0587(11) 0.0137(10) 0.0395(10) 0.0364(12)
N4 0.0658(11) 0.0751(14) 0.0681(12) 0.0211(10) 0.0359(9) 0.0173(10)
C6 0.0557(11) 0.0502(11) 0.0609(12) 0.0147(9) 0.0246(9) 0.0254(10)
C29 0.0700(12) 0.0611(13) 0.0659(12) 0.0234(10) 0.0442(10) 0.0319(11)
C9 0.0610(12) 0.0523(12) 0.0713(13) 0.0111(10) 0.0369(10) 0.0284(10)
C5 0.0607(12) 0.0625(13) 0.0611(12) 0.0231(10) 0.0205(10) 0.0257(11)
N3 0.0754(12) 0.0711(13) 0.0927(15) 0.0139(11) 0.0532(12) 0.0318(11)
C17 0.0661(12) 0.0538(12) 0.0656(12) 0.0130(9) 0.0366(10) 0.0270(10)
N8 0.0961(15) 0.0575(12) 0.0590(11) 0.0023(9) 0.0178(10) 0.0347(12)
C25 0.0546(11) 0.0594(13) 0.0717(13) 0.0214(10) 0.0399(10) 0.0195(10)
O4 0.0940(12) 0.0758(12) 0.0890(11) 0.0277(9) 0.0499(9) 0.0054(10)
C14 0.0656(12) 0.0424(11) 0.0561(11) 0.0074(8) 0.0280(9) 0.0205(9)
C28 0.0562(11) 0.0623(13) 0.0742(13) 0.0279(11) 0.0411(10) 0.0250(10)
C11 0.0652(13) 0.0549(12) 0.0616(12) 0.0024(10) 0.0222(10) 0.0190(11)
C12 0.0741(13) 0.0460(11) 0.0564(11) 0.0146(9) 0.0345(10) 0.0243(10)
C8 0.0573(12) 0.0740(14) 0.0581(12) 0.0077(10) 0.0234(10) 0.0275(11)
O5 0.0701(10) 0.0768(12) 0.1296(15) 0.0053(10) 0.0505(10) 0.0009(9)
C10 0.0586(12) 0.0519(12) 0.0784(15) 0.0026(11) 0.0327(11) 0.0139(10)
O8 0.0842(12) 0.0518(10) 0.1038(13) -0.0040(9) 0.0089(10) 0.0168(9)
O1 0.0971(12) 0.1212(15) 0.0752(11) 0.0190(10) 0.0501(10) 0.0416(11)
C7 0.0504(11) 0.0652(13) 0.0646(13) 0.0110(10) 0.0220(10) 0.0194(10)
O3 0.179(2) 0.0970(14) 0.1398(17) 0.0246(13) 0.1283(17) 0.0420(14)
O7 0.187(2) 0.0889(14) 0.1156(16) -0.0099(11) 0.0825(15) 0.0561(14)
O2 0.1156(15) 0.1026(15) 0.1266(16) -0.0020(12) 0.0858(13) -0.0021(13)

loop_
_atom_type_symbol
_atom_type_description
_atom_type_scat_dispersion_real
_atom_type_scat_dispersion_imag
_atom_type_scat_source
C C 0.0033 0.0016 'International Tables Vol C Tables 4.2.6.8 and 6.1.1.4'
H H 0.0000 0.0000 'International Tables Vol C Tables 4.2.6.8 and 6.1.1.4'
N N 0.0061 0.0033 'International Tables Vol C Tables 4.2.6.8 and 6.1.1.4'
O O 0.0106 0.0060 'International Tables Vol C Tables 4.2.6.8 and 6.1.1.4'

loop_
_geom_angle_atom_site_label_1
_geom_angle_atom_site_label_2
_geom_angle_atom_site_label_3
_geom_angle
_geom_angle_site_symmetry_1
_geom_angle_site_symmetry_3
C30 N6 C22 110.87(14) . .
C30 N6 C21 109.82(13) . .
C22 N6 C21 109.59(13) . .
C5 N1 C2 110.19(14) . .
C5 N1 C1 110.52(15) . .
C2 N1 C1 110.64(14) . .
C12 N2 C4 110.95(15) . .
C12 N2 C3 110.69(13) . .
C4 N2 C3 112.69(14) . .
C20 N5 C19 112.70(14) . .
C20 N5 C23 109.83(14) . .
C19 N5 C23 110.23(14) . .
C36 C31 C32 118.06(16) . .
C36 C31 C30 122.70(15) . .
C32 C31 C30 119.23(15) . .
C14 C13 C18 118.34(16) . .
C14 C13 C12 119.89(16) . .
C18 C13 C12 121.75(16) . .
C35 C36 C31 120.72(17) . .
C35 C36 H36 119.6 . .
C31 C36 H36 119.6 . .
C33 C34 C35 121.94(17) . .
C33 C34 N8 119.43(19) . .
C35 C34 N8 118.62(19) . .
C28 C27 C26 121.83(18) . .
C28 C27 N7 119.41(17) . .
C26 C27 N7 118.74(16) . .
C15 C16 C17 121.67(17) . .
C15 C16 N4 119.27(18) . .
C17 C16 N4 119.05(18) . .
N5 C19 C22 111.88(13) . 2_677
N5 C19 H19A 109.2 . .
C22 C19 H19A 109.2 2_677 .
N5 C19 H19B 109.2 . .
C22 C19 H19B 109.2 2_677 .
H19A C19 H19B 107.9 . .
N6 C30 C31 115.06(13) . .
N6 C30 H30A 108.5 . .
C31 C30 H30A 108.5 . .
N6 C30 H30B 108.5 . .
C31 C30 H30B 108.5 . .
H30A C30 H30B 107.5 . .
C33 C32 C31 121.72(18) . .
C33 C32 H32 119.1 . .
C31 C32 H32 119.1 . .
N2 C3 C2 111.29(14) . .
N2 C3 H3A 109.4 . .
C2 C3 H3A 109.4 . .
N2 C3 H3B 109.4 . .
C2 C3 H3B 109.4 . .
H3A C3 H3B 108.0 . .
C17 C18 C13 120.94(17) . .
C17 C18 H18 119.5 . .
C13 C18 H18 119.5 . .
N6 C21 C20 115.68(14) . .
N6 C21 H21A 108.4 . .
C20 C21 H21A 108.4 . .
N6 C21 H21B 108.4 . .
C20 C21 H21B 108.4 . .
H21A C21 H21B 107.4 . .
N5 C20 C21 113.85(14) . .
N5 C20 H20A 108.8 . .
C21 C20 H20A 108.8 . .
N5 C20 H20B 108.8 . .
C21 C20 H20B 108.8 . .
H20A C20 H20B 107.7 . .
O5 N7 O6 122.63(18) . .
O5 N7 C27 119.16(18) . .
O6 N7 C27 118.17(17) . .
C29 C24 C25 118.15(18) . .
C29 C24 C23 122.81(17) . .
C25 C24 C23 119.03(16) . .
C34 C35 C36 119.16(18) . .
C34 C35 H35 120.4 . .
C36 C35 H35 120.4 . .
N5 C23 C24 112.07(15) . .
N5 C23 H23A 109.2 . .
C24 C23 H23A 109.2 . .
N5 C23 H23B 109.2 . .
C24 C23 H23B 109.2 . .
H23A C23 H23B 107.9 . .
N1 C1 C4 115.65(15) . 2_656
N1 C1 H1A 108.4 . .
C4 C1 H1A 108.4 2_656 .
N1 C1 H1B 108.4 . .
C4 C1 H1B 108.4 2_656 .
H1A C1 H1B 107.4 . .
N1 C2 C3 111.88(14) . .
N1 C2 H2A 109.2 . .
C3 C2 H2A 109.2 . .
N1 C2 H2B 109.2 . .
C3 C2 H2B 109.2 . .
H2A C2 H2B 107.9 . .
N6 C22 C19 112.11(14) . 2_677
N6 C22 H22A 109.2 . .
C19 C22 H22A 109.2 2_677 .
N6 C22 H22B 109.2 . .
C19 C22 H22B 109.2 2_677 .
H22A C22 H22B 107.9 . .
N2 C4 C1 113.53(16) . 2_656
N2 C4 H4A 108.9 . .
C1 C4 H4A 108.9 2_656 .
N2 C4 H4B 108.9 . .
C1 C4 H4B 108.9 2_656 .
H4A C4 H4B 107.7 . .
C25 C26 C27 118.29(17) . .
C25 C26 H26 120.9 . .
C27 C26 H26 120.9 . .
C16 C15 C14 118.73(17) . .
C16 C15 H15 120.6 . .
C14 C15 H15 120.6 . .
C34 C33 C32 118.33(17) . .
C34 C33 H33 120.8 . .
C32 C33 H33 120.8 . .
O3 N4 O4 123.33(19) . .
O3 N4 C16 118.02(19) . .
O4 N4 C16 118.64(19) . .
C11 C6 C7 117.87(18) . .
C11 C6 C5 122.52(18) . .
C7 C6 C5 119.61(18) . .
C28 C29 C24 120.97(17) . .
C28 C29 H29 119.5 . .
C24 C29 H29 119.5 . .
C10 C9 C8 121.75(19) . .
C10 C9 N3 119.56(19) . .
C8 C9 N3 118.69(19) . .
N1 C5 C6 112.14(16) . .
N1 C5 H5A 109.2 . .
C6 C5 H5A 109.2 . .
N1 C5 H5B 109.2 . .
C6 C5 H5B 109.2 . .
H5A C5 H5B 107.9 . .
O2 N3 O1 123.6(2) . .
O2 N3 C9 117.7(2) . .
O1 N3 C9 118.7(2) . .
C16 C17 C18 119.04(17) . .
C16 C17 H17 120.5 . .
C18 C17 H17 120.5 . .
O7 N8 O8 123.6(2) . .
O7 N8 C34 118.3(2) . .
O8 N8 C34 118.1(2) . .
C26 C25 C24 121.85(17) . .
C26 C25 H25 119.1 . .
C24 C25 H25 119.1 . .
C15 C14 C13 121.27(17) . .
C15 C14 H14 119.4 . .
C13 C14 H14 119.4 . .
C27 C28 C29 118.88(17) . .
C27 C28 H28 120.6 . .
C29 C28 H28 120.6 . .
C6 C11 C10 121.64(19) . .
C6 C11 H11 119.2 . .
C10 C11 H11 119.2 . .
N2 C12 C13 114.06(14) . .
N2 C12 H12A 108.7 . .
C13 C12 H12A 108.7 . .
N2 C12 H12B 108.7 . .
C13 C12 H12B 108.7 . .
H12A C12 H12B 107.6 . .
C7 C8 C9 118.88(19) . .
C7 C8 H8 120.6 . .
C9 C8 H8 120.6 . .
C9 C10 C11 118.42(19) . .
C9 C10 H10 120.8 . .
C11 C10 H10 120.8 . .
C8 C7 C6 121.40(19) . .
C8 C7 H7 119.3 . .
C6 C7 H7 119.3 . .

loop_
_geom_bond_atom_site_label_1
_geom_bond_atom_site_label_2
_geom_bond_distance
_geom_bond_site_symmetry_2
N6 C30 1.463(2) .
N6 C22 1.469(2) .
N6 C21 1.477(2) .
N1 C5 1.467(2) .
N1 C2 1.469(2) .
N1 C1 1.470(2) .
N2 C12 1.460(2) .
N2 C4 1.465(2) .
N2 C3 1.471(2) .
N5 C20 1.462(2) .
N5 C19 1.469(2) .
N5 C23 1.470(2) .
C31 C36 1.387(2) .
C31 C32 1.389(2) .
C31 C30 1.505(2) .
C13 C14 1.385(2) .
C13 C18 1.386(2) .
C13 C12 1.510(2) .
C36 C35 1.380(2) .
C36 H36 0.9300 .
C34 C33 1.367(3) .
C34 C35 1.370(3) .
C34 N8 1.473(2) .
C27 C28 1.367(3) .
C27 C26 1.375(2) .
C27 N7 1.465(2) .
C16 C15 1.366(3) .
C16 C17 1.374(3) .
C16 N4 1.474(2) .
C19 C22 1.524(2) 2_677
C19 H19A 0.9700 .
C19 H19B 0.9700 .
C30 H30A 0.9700 .
C30 H30B 0.9700 .
C32 C33 1.377(3) .
C32 H32 0.9300 .
C3 C2 1.517(3) .
C3 H3A 0.9700 .
C3 H3B 0.9700 .
C18 C17 1.378(3) .
C18 H18 0.9300 .
C21 C20 1.509(3) .
C21 H21A 0.9700 .
C21 H21B 0.9700 .
C20 H20A 0.9700 .
C20 H20B 0.9700 .
N7 O5 1.209(2) .
N7 O6 1.226(2) .
C24 C29 1.382(2) .
C24 C25 1.384(3) .
C24 C23 1.502(3) .
C35 H35 0.9300 .
C23 H23A 0.9700 .
C23 H23B 0.9700 .
C1 C4 1.514(3) 2_656
C1 H1A 0.9700 .
C1 H1B 0.9700 .
C2 H2A 0.9700 .
C2 H2B 0.9700 .
C22 C19 1.524(2) 2_677
C22 H22A 0.9700 .
C22 H22B 0.9700 .
C4 C1 1.514(3) 2_656
C4 H4A 0.9700 .
C4 H4B 0.9700 .
C26 C25 1.371(3) .
C26 H26 0.9300 .
C15 C14 1.382(2) .
C15 H15 0.9300 .
C33 H33 0.9300 .
N4 O3 1.207(2) .
N4 O4 1.213(2) .
C6 C11 1.379(3) .
C6 C7 1.390(3) .
C6 C5 1.501(3) .
C29 C28 1.382(3) .
C29 H29 0.9300 .
C9 C10 1.368(3) .
C9 C8 1.372(3) .
C9 N3 1.470(3) .
C5 H5A 0.9700 .
C5 H5B 0.9700 .
N3 O2 1.215(2) .
N3 O1 1.215(2) .
C17 H17 0.9300 .
N8 O7 1.208(3) .
N8 O8 1.222(2) .
C25 H25 0.9300 .
C14 H14 0.9300 .
C28 H28 0.9300 .
C11 C10 1.380(3) .
C11 H11 0.9300 .
C12 H12A 0.9700 .
C12 H12B 0.9700 .
C8 C7 1.368(3) .
C8 H8 0.9300 .
C10 H10 0.9300 .
C7 H7 0.9300 .
